data_7062646
loop_
_publ_author_name
'Moon, Josh'
'Guo, Zhifang'
'Beaumont, Owen A.'
'Hamilton, Sophie'
'Bousrez, Guillaume'
'Mottram, Eleanor'
'Wang, Jun'
'Somers, Anthony E.'
'Deacon, Glen B.'
'Junk, Peter C.'

_publ_section_title
;
 4-Hydroxybenzoato-rare earth(iii) complexes -- syntheses, a structural
 goldmine from coordination diversity and improved corrosion inhibition
 behaviour
;
_journal_issue 36
_journal_name_full 'New Journal of Chemistry'
_journal_page_first 16843
_journal_page_last 16854
_journal_paper_doi 10.1039/D3NJ02735J
_journal_volume 47
_journal_year 2023
_chemical_formula_moiety 'C42 H38 O22 Yb2, 2(H2 O)'
_chemical_formula_sum 'C42 H42 O24 Yb2'
_chemical_formula_weight 1276.83
_space_group_crystal_system monoclinic
_space_group_IT_number 14
_space_group_name_Hall '-P 2ybc'
_space_group_name_H-M_alt 'P 1 21/c 1'
_atom_sites_solution_hydrogens mixed
_atom_sites_solution_primary dual
_audit_creation_date 2023-04-03
_audit_creation_method
;
Olex2 1.3
(compiled 2020.11.12 svn.r5f609507 for OlexSys, GUI svn.r6408)
;
_audit_update_record
;
2023-06-12 deposited with the CCDC.	2023-08-01 downloaded from the CCDC.
;
_cell_angle_alpha 90
_cell_angle_beta 105.8930(10)
_cell_angle_gamma 90
_cell_formula_units_Z 2
_cell_length_a 10.3616(3)
_cell_length_b 14.8065(5)
_cell_length_c 15.4569(5)
_cell_measurement_reflns_used 8074
_cell_measurement_temperature 296(2)
_cell_measurement_theta_max 30.02
_cell_measurement_theta_min 2.46
_cell_volume 2280.74(13)
_computing_molecular_graphics 'Olex2 1.3 (Dolomanov et al., 2009)'
_computing_publication_material 'Olex2 1.3 (Dolomanov et al., 2009)'
_computing_structure_refinement 'SHELXL 2018/3 (Sheldrick, 2015)'
_computing_structure_solution 'SHELXT 2018/2 (Sheldrick, 2018)'
_diffrn_ambient_temperature 296(2)
_diffrn_detector_area_resol_mean 7.9
_diffrn_detector_type 'CCD area detector'
_diffrn_measured_fraction_theta_full 0.999
_diffrn_measured_fraction_theta_max 0.999
_diffrn_measurement_device 'three-circle diffractometer'
_diffrn_measurement_device_type 'Bruker SMART APEX2 area detector'
_diffrn_measurement_method '\w and \f scans'
_diffrn_radiation_type MoK\a
_diffrn_radiation_wavelength 0.71073
_diffrn_reflns_av_R_equivalents 0.0737
_diffrn_reflns_av_unetI/netI 0.0477
_diffrn_reflns_Laue_measured_fraction_full 0.999
_diffrn_reflns_Laue_measured_fraction_max 0.999
_diffrn_reflns_limit_h_max 11
_diffrn_reflns_limit_h_min -12
_diffrn_reflns_limit_k_max 17
_diffrn_reflns_limit_k_min -17
_diffrn_reflns_limit_l_max 18
_diffrn_reflns_limit_l_min -18
_diffrn_reflns_number 24650
_diffrn_reflns_point_group_measured_fraction_full 0.999
_diffrn_reflns_point_group_measured_fraction_max 0.999
_diffrn_reflns_theta_full 25.000
_diffrn_reflns_theta_max 25.000
_diffrn_reflns_theta_min 1.941
_exptl_absorpt_coefficient_mu 4.164
_exptl_absorpt_correction_T_max 0.659
_exptl_absorpt_correction_T_min 0.383
_exptl_absorpt_correction_type psi-scan
_exptl_absorpt_process_details SADABS
_exptl_crystal_colour colorless
_exptl_crystal_density_diffrn 1.859
_exptl_crystal_description prism
_exptl_crystal_F_000 1252
_exptl_crystal_size_max 0.6
_exptl_crystal_size_mid 0.4
_exptl_crystal_size_min 0.25
_refine_diff_density_max 1.056
_refine_diff_density_min -2.819
_refine_diff_density_rms 0.152
_refine_ls_extinction_coef 0.0289(7)
_refine_ls_extinction_expression Fc^*^=kFc[1+0.001xFc^2^\l^3^/sin(2\q)]^-1/4^
_refine_ls_extinction_method 'SHELXL-2018/3 (Sheldrick 2018)'
_refine_ls_goodness_of_fit_ref 1.046
_refine_ls_hydrogen_treatment mixed
_refine_ls_matrix_type full
_refine_ls_number_parameters 318
_refine_ls_number_reflns 4017
_refine_ls_number_restraints 0
_refine_ls_restrained_S_all 1.046
_refine_ls_R_factor_all 0.0365
_refine_ls_R_factor_gt 0.0333
_refine_ls_shift/su_max 0.001
_refine_ls_shift/su_mean 0.000
_refine_ls_structure_factor_coef Fsqd
_refine_ls_weighting_details 'w=1/[\s^2^(Fo^2^)+(0.0537P)^2^+1.3749P] where P=(Fo^2^+2Fc^2^)/3'
_refine_ls_weighting_scheme calc
_refine_ls_wR_factor_gt 0.0853
_refine_ls_wR_factor_ref 0.0874
_reflns_Friedel_coverage 0.000
_reflns_number_gt 3692
_reflns_number_total 4017
_reflns_threshold_expression 'I > 2\s(I)'
_cod_data_source_file d3nj02735j2.cif
_cod_data_source_block p21c_CCDC2
_cod_depositor_comments 'Adding full bibliography for 7062632--7062650.cif.'
_cod_database_code 7062646
_shelx_shelxl_version_number 2018/3
_shelx_space_group_comment
;
The symmetry employed for this shelxl refinement is uniquely defined
by the following loop, which should always be used as a source of
symmetry information in preference to the above space-group names.
They are only intended as comments.
;
_shelx_estimated_absorpt_t_max 0.422
_shelx_estimated_absorpt_t_min 0.189
_olex2_refinement_description
;
1.a Free rotating group:
 O12(H12A,H12B)
1.b Rotating group:
 O7(H7A,H7B), O8(H8A,H8B)
1.c Aromatic/amide H refined with riding coordinates:
 C10(H10A), C14(H14), C13(H13), C21(H21), C7(H7), C17(H17), C18(H18), C11(H11),
  C3(H3), C6(H6), C20(H20), C4(H4)
1.d Tetrahedral OH refined with riding coordinates:
 O9(H9)
1.e Idealised tetrahedral OH refined as rotating group:
 O11(H11A)
;
_olex2_submission_special_instructions 'No special instructions were received'

loop_
_space_group_symop_operation_xyz
'x, y, z'
'-x, y+1/2, -z+1/2'
'-x, -y, -z'
'x, -y-1/2, z-1/2'

loop_
_atom_site_label
_atom_site_type_symbol
_atom_site_fract_x
_atom_site_fract_y
_atom_site_fract_z
_atom_site_U_iso_or_equiv
_atom_site_adp_type
_atom_site_occupancy
_atom_site_site_symmetry_order
_atom_site_calc_flag
_atom_site_refinement_flags_posn
_atom_site_refinement_flags_adp
_atom_site_refinement_flags_occupancy
_atom_site_disorder_assembly
_atom_site_disorder_group
Yb1 Yb 0.46086(2) 0.14735(2) 0.42226(2) 0.01800(13) Uani 1 1 d . . . . .
O3 O 0.5568(3) 0.27703(18) 0.51130(18) 0.0271(7) Uani 1 1 d . . . . .
O6 O 0.6365(3) -0.00864(18) 0.59949(18) 0.0242(6) Uani 1 1 d . . . . .
O4 O 0.5376(3) 0.27675(18) 0.36845(19) 0.0290(7) Uani 1 1 d . . . . .
O1 O 0.2818(3) 0.1769(2) 0.29286(19) 0.0239(6) Uani 1 1 d . . . . .
O5 O 0.6593(3) 0.0865(2) 0.49383(19) 0.0286(7) Uani 1 1 d . . . . .
O7 O 0.5522(3) 0.0976(2) 0.3074(2) 0.0348(8) Uani 1 1 d . . . . .
H7A H 0.598878 0.048819 0.306433 0.052 Uiso 1 1 d R U . . .
H7B H 0.546819 0.123714 0.256227 0.052 Uiso 1 1 d R U . . .
O8 O 0.4310(3) 0.1130(2) 0.5597(2) 0.0308(7) Uani 1 1 d . . . . .
H8A H 0.448224 0.159256 0.594252 0.046 Uiso 1 1 d R U . . .
H8B H 0.489545 0.073846 0.586232 0.046 Uiso 1 1 d R U . . .
O2 O 0.2600(3) 0.2184(2) 0.42268(19) 0.0275(7) Uani 1 1 d . . . . .
O12 O 0.3803(4) 0.3024(2) 0.1943(2) 0.0384(8) Uani 1 1 d G . . . .
H12A H 0.436927 0.294037 0.245041 0.058 Uiso 1 1 d G U . . .
H12B H 0.335948 0.253398 0.183989 0.058 Uiso 1 1 d G U . . .
O10 O 0.7742(4) 0.6695(2) 0.4492(3) 0.0402(9) Uani 1 1 d . . . . .
O9 O -0.3481(3) 0.2255(3) 0.1915(2) 0.0461(9) Uani 1 1 d . . . . .
H9 H -0.368790 0.209837 0.138613 0.069 Uiso 1 1 calc R U . . .
C8 C 0.5731(4) 0.3178(3) 0.4437(3) 0.0215(9) Uani 1 1 d . . . . .
C9 C 0.6306(4) 0.4088(3) 0.4487(3) 0.0233(9) Uani 1 1 d . . . . .
C2 C 0.0637(4) 0.2210(3) 0.2981(3) 0.0238(9) Uani 1 1 d . . . . .
C10 C 0.6558(5) 0.4473(3) 0.3727(3) 0.0337(11) Uani 1 1 d . . . . .
H10A H 0.639698 0.413633 0.320023 0.040 Uiso 1 1 calc R U . . .
C16 C 0.8544(4) 0.0427(2) 0.6042(3) 0.0216(8) Uani 1 1 d . . . . .
C14 C 0.6563(5) 0.4600(3) 0.5260(3) 0.0295(10) Uani 1 1 d . . . . .
H14 H 0.640452 0.435478 0.577580 0.035 Uiso 1 1 calc R U . . .
C1 C 0.2083(4) 0.2064(3) 0.3386(3) 0.0219(9) Uani 1 1 d . . . . .
C13 C 0.7050(5) 0.5468(3) 0.5284(3) 0.0306(10) Uani 1 1 d . . . . .
H13 H 0.721934 0.580380 0.581137 0.037 Uiso 1 1 calc R U . . .
C21 C 0.9097(5) 0.0048(3) 0.6891(3) 0.0349(11) Uani 1 1 d . . . . .
H21 H 0.854216 -0.021634 0.720101 0.042 Uiso 1 1 calc R U . . .
C15 C 0.7097(4) 0.0399(2) 0.5634(3) 0.0230(9) Uani 1 1 d . . . . .
C7 C 0.0087(5) 0.2142(3) 0.2059(3) 0.0284(10) Uani 1 1 d . . . . .
H7 H 0.064751 0.207360 0.168528 0.034 Uiso 1 1 calc R U . . .
C12 C 0.7283(4) 0.5836(3) 0.4525(3) 0.0274(10) Uani 1 1 d . . . . .
C17 C 0.9401(5) 0.0820(3) 0.5603(3) 0.0315(10) Uani 1 1 d . . . . .
H17 H 0.904484 0.108250 0.504183 0.038 Uiso 1 1 calc R U . . .
C19 C 1.1297(5) 0.0450(3) 0.6816(3) 0.0343(11) Uani 1 1 d . . . . .
C18 C 1.0769(5) 0.0830(3) 0.5980(3) 0.0367(11) Uani 1 1 d . . . . .
H18 H 1.133130 0.109061 0.567258 0.044 Uiso 1 1 calc R U . . .
C11 C 0.7038(6) 0.5333(3) 0.3739(3) 0.0384(12) Uani 1 1 d . . . . .
H11 H 0.719842 0.557964 0.322523 0.046 Uiso 1 1 calc R U . . .
C3 C -0.0220(5) 0.2335(3) 0.3526(3) 0.0360(11) Uani 1 1 d . . . . .
H3 H 0.013465 0.239898 0.414441 0.043 Uiso 1 1 calc R U . . .
C6 C -0.1271(5) 0.2175(3) 0.1694(3) 0.0308(10) Uani 1 1 d . . . . .
H6 H -0.162603 0.213390 0.107425 0.037 Uiso 1 1 calc R U . . .
C5 C -0.2121(4) 0.2268(3) 0.2239(3) 0.0327(10) Uani 1 1 d . . . . .
C20 C 1.0467(5) 0.0066(3) 0.7268(3) 0.0413(13) Uani 1 1 d . . . . .
H20 H 1.083172 -0.018429 0.783424 0.050 Uiso 1 1 calc R U . . .
C4 C -0.1583(5) 0.2365(4) 0.3157(3) 0.0409(12) Uani 1 1 d . . . . .
H4 H -0.214687 0.245096 0.352559 0.049 Uiso 1 1 calc R U . . .
H10 H 0.762(7) 0.695(5) 0.492(5) 0.07(2) Uiso 1 1 d . . . . .
O11 O 1.2657(3) 0.0416(2) 0.7213(3) 0.0515(10) Uani 1 1 d . . . . .
H11A H 1.299748 0.089948 0.713855 0.077 Uiso 1 1 calc R U . . .

loop_
_atom_site_aniso_label
_atom_site_aniso_U_11
_atom_site_aniso_U_22
_atom_site_aniso_U_33
_atom_site_aniso_U_23
_atom_site_aniso_U_13
_atom_site_aniso_U_12
Yb1 0.01996(17) 0.01968(17) 0.01452(17) 0.00122(6) 0.00502(10) -0.00061(5)
O3 0.0355(18) 0.0295(15) 0.0139(15) 0.0011(12) 0.0026(13) -0.0079(13)
O6 0.0263(16) 0.0243(14) 0.0208(15) 0.0025(12) 0.0046(13) -0.0043(12)
O4 0.0429(19) 0.0257(15) 0.0206(16) -0.0032(13) 0.0123(14) -0.0099(13)
O1 0.0200(15) 0.0321(15) 0.0203(15) 0.0010(13) 0.0069(13) 0.0030(13)
O5 0.0242(16) 0.0365(16) 0.0236(16) 0.0101(13) 0.0041(13) 0.0018(13)
O7 0.042(2) 0.0447(19) 0.0217(17) -0.0004(14) 0.0146(15) 0.0142(15)
O8 0.043(2) 0.0295(16) 0.0240(17) 0.0033(14) 0.0153(15) 0.0040(14)
O2 0.0224(16) 0.0367(16) 0.0210(16) -0.0076(13) 0.0017(13) 0.0046(12)
O12 0.037(2) 0.0439(19) 0.034(2) 0.0186(16) 0.0096(16) 0.0012(15)
O10 0.064(3) 0.0253(16) 0.040(2) -0.0086(16) 0.028(2) -0.0123(16)
O9 0.0234(18) 0.090(3) 0.0236(18) -0.0033(18) 0.0048(14) 0.0114(17)
C8 0.017(2) 0.026(2) 0.021(2) -0.0016(18) 0.0042(18) 0.0012(17)
C9 0.028(2) 0.0205(19) 0.022(2) 0.0031(17) 0.0072(18) -0.0008(17)
C2 0.024(2) 0.025(2) 0.021(2) 0.0005(17) 0.0043(18) 0.0017(16)
C10 0.056(3) 0.026(2) 0.023(2) -0.0051(19) 0.017(2) -0.005(2)
C16 0.022(2) 0.0189(19) 0.023(2) 0.0015(16) 0.0032(18) -0.0017(15)
C14 0.039(3) 0.029(2) 0.022(2) 0.0030(18) 0.010(2) -0.0023(19)
C1 0.023(2) 0.0185(19) 0.025(2) 0.0003(16) 0.0074(19) -0.0029(15)
C13 0.045(3) 0.027(2) 0.020(2) -0.0045(18) 0.009(2) -0.0048(19)
C21 0.034(3) 0.036(2) 0.030(3) 0.008(2) 0.002(2) -0.009(2)
C15 0.029(2) 0.0185(19) 0.020(2) -0.0046(16) 0.0041(19) 0.0007(16)
C7 0.027(2) 0.037(2) 0.022(2) 0.0054(19) 0.009(2) 0.0037(19)
C12 0.035(3) 0.022(2) 0.028(2) -0.0026(18) 0.015(2) -0.0040(18)
C17 0.033(3) 0.037(2) 0.023(2) 0.0029(19) 0.005(2) -0.002(2)
C19 0.023(2) 0.028(2) 0.045(3) 0.000(2) -0.002(2) 0.0000(17)
C18 0.026(2) 0.044(3) 0.042(3) 0.001(2) 0.013(2) -0.005(2)
C11 0.064(3) 0.029(2) 0.031(3) -0.0018(19) 0.028(3) -0.013(2)
C3 0.028(3) 0.060(3) 0.019(2) -0.003(2) 0.006(2) 0.007(2)
C6 0.031(3) 0.047(3) 0.013(2) 0.0058(19) 0.0033(19) 0.003(2)
C5 0.021(2) 0.046(3) 0.028(3) 0.005(2) 0.004(2) 0.0064(19)
C20 0.030(3) 0.044(3) 0.039(3) 0.016(2) -0.008(2) -0.006(2)
C4 0.027(3) 0.073(3) 0.025(3) -0.003(2) 0.011(2) 0.008(2)
O11 0.0246(18) 0.050(2) 0.069(3) 0.0072(19) -0.0046(18) -0.0034(15)

loop_
_atom_type_symbol
_atom_type_description
_atom_type_scat_dispersion_real
_atom_type_scat_dispersion_imag
_atom_type_scat_source
C C 0.0033 0.0016 'International Tables Vol C Tables 4.2.6.8 and 6.1.1.4'
H H 0.0000 0.0000 'International Tables Vol C Tables 4.2.6.8 and 6.1.1.4'
O O 0.0106 0.0060 'International Tables Vol C Tables 4.2.6.8 and 6.1.1.4'
Yb Yb -0.3850 5.5486 'International Tables Vol C Tables 4.2.6.8 and 6.1.1.4'

loop_
_geom_angle_atom_site_label_1
_geom_angle_atom_site_label_2
_geom_angle_atom_site_label_3
_geom_angle
_geom_angle_site_symmetry_1
_geom_angle_site_symmetry_3
_geom_angle_publ_flag
O3 Yb1 H8A 60.7 . . ?
O3 Yb1 H8B 82.1 . . ?
O6 Yb1 O3 154.25(9) 3_656 . ?
O6 Yb1 O4 151.32(10) 3_656 . ?
O6 Yb1 O1 80.12(10) 3_656 . ?
O6 Yb1 O7 81.90(11) 3_656 . ?
O6 Yb1 O8 76.62(11) 3_656 . ?
O6 Yb1 H8A 93.7 3_656 . ?
O6 Yb1 H8B 72.8 3_656 . ?
O6 Yb1 O2 92.72(10) 3_656 . ?
O4 Yb1 O3 54.39(9) . . ?
O4 Yb1 O1 79.06(11) . . ?
O4 Yb1 O7 74.86(11) . . ?
O4 Yb1 H8A 114.4 . . ?
O4 Yb1 H8B 135.3 . . ?
O4 Yb1 O2 91.29(11) . . ?
O1 Yb1 O3 116.11(10) . . ?
O1 Yb1 H8A 125.5 . . ?
O1 Yb1 H8B 136.7 . . ?
O5 Yb1 O3 81.92(11) . . ?
O5 Yb1 O6 91.12(10) . 3_656 ?
O5 Yb1 O4 98.71(11) . . ?
O5 Yb1 O1 153.23(10) . . ?
O5 Yb1 O7 75.01(11) . . ?
O5 Yb1 O8 77.92(11) . . ?
O5 Yb1 H8A 80.0 . . ?
O5 Yb1 H8B 61.6 . . ?
O5 Yb1 O2 151.48(10) . . ?
O7 Yb1 O3 119.52(11) . . ?
O7 Yb1 O1 78.71(10) . . ?
O7 Yb1 H8A 154.5 . . ?
O7 Yb1 H8B 128.3 . . ?
O8 Yb1 O3 77.68(10) . . ?
O8 Yb1 O4 131.72(10) . . ?
O8 Yb1 O1 123.52(10) . . ?
O8 Yb1 O7 144.86(11) . . ?
O8 Yb1 H8A 17.3 . . ?
O8 Yb1 H8B 17.4 . . ?
O8 Yb1 O2 75.53(11) . . ?
H8A Yb1 H8B 29.0 . . ?
O2 Yb1 O3 82.43(10) . . ?
O2 Yb1 O1 54.95(10) . . ?
O2 Yb1 O7 133.50(10) . . ?
O2 Yb1 H8A 71.6 . . ?
O2 Yb1 H8B 92.8 . . ?
C8 O3 Yb1 92.1(2) . . ?
C15 O6 Yb1 137.4(2) . 3_656 ?
C8 O4 Yb1 96.3(2) . . ?
C1 O1 Yb1 92.5(2) . . ?
C15 O5 Yb1 138.6(3) . . ?
Yb1 O7 H7A 127.9 . . ?
Yb1 O7 H7B 127.6 . . ?
H7A O7 H7B 104.5 . . ?
Yb1 O8 H8A 110.1 . . ?
Yb1 O8 H8B 109.7 . . ?
H8A O8 H8B 104.1 . . ?
C1 O2 Yb1 93.5(2) . . ?
H12A O12 H12B 104.5 . . ?
C12 O10 H10 106(5) . . ?
C5 O9 H9 109.5 . . ?
O3 C8 O4 117.2(4) . . ?
O3 C8 C9 122.8(4) . . ?
O4 C8 C9 119.9(3) . . ?
C10 C9 C8 119.9(4) . . ?
C14 C9 C8 122.1(4) . . ?
C14 C9 C10 118.0(4) . . ?
C7 C2 C1 120.7(4) . . ?
C7 C2 C3 118.7(4) . . ?
C3 C2 C1 120.4(4) . . ?
C9 C10 H10A 119.3 . . ?
C11 C10 C9 121.4(4) . . ?
C11 C10 H10A 119.3 . . ?
C21 C16 C15 120.2(4) . . ?
C17 C16 C21 118.4(4) . . ?
C17 C16 C15 121.4(4) . . ?
C9 C14 H14 119.4 . . ?
C13 C14 C9 121.2(4) . . ?
C13 C14 H14 119.4 . . ?
O1 C1 O2 118.3(4) . . ?
O1 C1 C2 121.1(4) . . ?
O2 C1 C2 120.5(4) . . ?
C14 C13 H13 120.1 . . ?
C12 C13 C14 119.8(4) . . ?
C12 C13 H13 120.1 . . ?
C16 C21 H21 120.0 . . ?
C20 C21 C16 119.9(4) . . ?
C20 C21 H21 120.0 . . ?
O6 C15 C16 119.3(4) . . ?
O5 C15 O6 121.5(4) . . ?
O5 C15 C16 119.3(4) . . ?
C2 C7 H7 119.7 . . ?
C6 C7 C2 120.6(4) . . ?
C6 C7 H7 119.7 . . ?
O10 C12 C13 123.1(4) . . ?
O10 C12 C11 116.7(4) . . ?
C13 C12 C11 120.1(4) . . ?
C16 C17 H17 119.3 . . ?
C18 C17 C16 121.4(4) . . ?
C18 C17 H17 119.3 . . ?
C20 C19 C18 120.3(4) . . ?
C20 C19 O11 117.8(4) . . ?
O11 C19 C18 121.8(4) . . ?
C17 C18 C19 119.3(4) . . ?
C17 C18 H18 120.3 . . ?
C19 C18 H18 120.3 . . ?
C10 C11 C12 119.4(4) . . ?
C10 C11 H11 120.3 . . ?
C12 C11 H11 120.3 . . ?
C2 C3 H3 119.8 . . ?
C4 C3 C2 120.5(4) . . ?
C4 C3 H3 119.8 . . ?
C7 C6 H6 119.7 . . ?
C7 C6 C5 120.6(4) . . ?
C5 C6 H6 119.7 . . ?
O9 C5 C6 122.9(4) . . ?
O9 C5 C4 117.8(4) . . ?
C6 C5 C4 119.3(4) . . ?
C21 C20 H20 119.7 . . ?
C19 C20 C21 120.6(5) . . ?
C19 C20 H20 119.7 . . ?
C3 C4 C5 120.3(4) . . ?
C3 C4 H4 119.9 . . ?
C5 C4 H4 119.9 . . ?
C19 O11 H11A 109.5 . . ?

loop_
_geom_bond_atom_site_label_1
_geom_bond_atom_site_label_2
_geom_bond_distance
_geom_bond_site_symmetry_2
_geom_bond_publ_flag
Yb1 O3 2.412(3) . ?
Yb1 O6 2.272(3) 3_656 ?
Yb1 O4 2.315(3) . ?
Yb1 O1 2.367(3) . ?
Yb1 O5 2.240(3) . ?
Yb1 O7 2.347(3) . ?
Yb1 O8 2.286(3) . ?
Yb1 H8A 2.7030 . ?
Yb1 H8B 2.6988 . ?
Yb1 O2 2.334(3) . ?
O3 C8 1.259(5) . ?
O6 C15 1.279(5) . ?
O4 C8 1.274(5) . ?
O1 C1 1.251(5) . ?
O5 C15 1.263(5) . ?
O7 H7A 0.8713 . ?
O7 H7B 0.8690 . ?
O8 H8A 0.8571 . ?
O8 H8B 0.8574 . ?
O2 C1 1.275(5) . ?
O12 H12A 0.8500 . ?
O12 H12B 0.8500 . ?
O10 C12 1.364(5) . ?
O10 H10 0.80(7) . ?
O9 H9 0.8200 . ?
O9 C5 1.360(6) . ?
C8 C9 1.466(6) . ?
C9 C10 1.393(6) . ?
C9 C14 1.378(6) . ?
C2 C1 1.473(6) . ?
C2 C7 1.387(6) . ?
C2 C3 1.393(6) . ?
C10 H10A 0.9300 . ?
C10 C11 1.365(6) . ?
C16 C21 1.397(6) . ?
C16 C15 1.460(6) . ?
C16 C17 1.384(6) . ?
C14 H14 0.9300 . ?
C14 C13 1.378(6) . ?
C13 H13 0.9300 . ?
C13 C12 1.373(6) . ?
C21 H21 0.9300 . ?
C21 C20 1.380(7) . ?
C7 H7 0.9300 . ?
C7 C6 1.365(7) . ?
C12 C11 1.387(6) . ?
C17 H17 0.9300 . ?
C17 C18 1.377(7) . ?
C19 C18 1.379(7) . ?
C19 C20 1.370(7) . ?
C19 O11 1.376(6) . ?
C18 H18 0.9300 . ?
C11 H11 0.9300 . ?
C3 H3 0.9300 . ?
C3 C4 1.371(7) . ?
C6 H6 0.9300 . ?
C6 C5 1.383(6) . ?
C5 C4 1.383(6) . ?
C20 H20 0.9300 . ?
C4 H4 0.9300 . ?
O11 H11A 0.8200 . ?

loop_
_geom_torsion_atom_site_label_1
_geom_torsion_atom_site_label_2
_geom_torsion_atom_site_label_3
_geom_torsion_atom_site_label_4
_geom_torsion
_geom_torsion_site_symmetry_1
_geom_torsion_site_symmetry_2
_geom_torsion_site_symmetry_3
_geom_torsion_site_symmetry_4
_geom_torsion_publ_flag
Yb1 O3 C8 O4 -0.8(4) . . . . ?
Yb1 O3 C8 C9 179.3(4) . . . . ?
Yb1 O6 C15 O5 82.0(5) 3_656 . . . ?
Yb1 O6 C15 C16 -98.9(4) 3_656 . . . ?
Yb1 O4 C8 O3 0.8(4) . . . . ?
Yb1 O4 C8 C9 -179.3(3) . . . . ?
Yb1 O1 C1 O2 8.6(4) . . . . ?
Yb1 O1 C1 C2 -167.1(3) . . . . ?
Yb1 O5 C15 O6 22.2(6) . . . . ?
Yb1 O5 C15 C16 -156.9(3) . . . . ?
Yb1 O2 C1 O1 -8.7(4) . . . . ?
Yb1 O2 C1 C2 167.0(3) . . . . ?
O3 C8 C9 C10 174.9(4) . . . . ?
O3 C8 C9 C14 -7.7(7) . . . . ?
O4 C8 C9 C10 -5.0(6) . . . . ?
O4 C8 C9 C14 172.5(4) . . . . ?
O10 C12 C11 C10 -179.0(5) . . . . ?
O9 C5 C4 C3 176.6(5) . . . . ?
C8 C9 C10 C11 177.1(5) . . . . ?
C8 C9 C14 C13 -177.2(4) . . . . ?
C9 C10 C11 C12 0.2(8) . . . . ?
C9 C14 C13 C12 0.1(7) . . . . ?
C2 C7 C6 C5 -0.6(7) . . . . ?
C2 C3 C4 C5 0.2(8) . . . . ?
C10 C9 C14 C13 0.3(7) . . . . ?
C16 C21 C20 C19 -0.3(8) . . . . ?
C16 C17 C18 C19 -0.8(7) . . . . ?
C14 C9 C10 C11 -0.4(7) . . . . ?
C14 C13 C12 O10 178.8(5) . . . . ?
C14 C13 C12 C11 -0.4(8) . . . . ?
C1 C2 C7 C6 172.5(4) . . . . ?
C1 C2 C3 C4 -172.3(5) . . . . ?
C13 C12 C11 C10 0.2(8) . . . . ?
C21 C16 C15 O6 -10.3(6) . . . . ?
C21 C16 C15 O5 168.9(4) . . . . ?
C21 C16 C17 C18 1.0(6) . . . . ?
C15 C16 C21 C20 179.2(4) . . . . ?
C15 C16 C17 C18 -178.7(4) . . . . ?
C7 C2 C1 O1 -8.9(6) . . . . ?
C7 C2 C1 O2 175.5(4) . . . . ?
C7 C2 C3 C4 1.8(7) . . . . ?
C7 C6 C5 O9 -176.3(4) . . . . ?
C7 C6 C5 C4 2.6(7) . . . . ?
C17 C16 C21 C20 -0.5(7) . . . . ?
C17 C16 C15 O6 169.4(4) . . . . ?
C17 C16 C15 O5 -11.5(6) . . . . ?
C18 C19 C20 C21 0.5(8) . . . . ?
C3 C2 C1 O1 165.1(4) . . . . ?
C3 C2 C1 O2 -10.5(6) . . . . ?
C3 C2 C7 C6 -1.6(6) . . . . ?
C6 C5 C4 C3 -2.4(8) . . . . ?
C20 C19 C18 C17 0.0(7) . . . . ?
O11 C19 C18 C17 178.0(4) . . . . ?
O11 C19 C20 C21 -177.5(5) . . . . ?
